data_7224829
loop_
_publ_author_name
'Kumar, Prashant'
'Irrgang, Torsten'
'Kostakis, George E.'
'Kempe, Rhett'

_publ_section_title
;
 Phosphine-free Chiral Iridium Catalysts for Asymmetric Catalytic
 Hydrogenation of Simple Ketones
;
_journal_name_full 'RSC Adv.'
_journal_paper_doi 10.1039/C6RA04524C
_journal_year 2016
_chemical_absolute_configuration ad
_chemical_formula_sum 'C32 H51 Ir N4 O2'
_chemical_formula_weight 715.97
_chemical_name_systematic
;
 ?
;
_space_group_IT_number 19
_symmetry_cell_setting orthorhombic
_symmetry_space_group_name_Hall 'P 2ac 2ab'
_symmetry_space_group_name_H-M 'P 21 21 21'
_atom_sites_solution_hydrogens geom
_atom_sites_solution_primary direct
_atom_sites_solution_secondary difmap
_audit_creation_method SHELXL-97
_audit_update_record
;
2015-11-17 deposited with the CCDC.
2016-04-04 downloaded from the CCDC.
;
_cell_angle_alpha 90.00
_cell_angle_beta 90.00
_cell_angle_gamma 90.00
_cell_formula_units_Z 4
_cell_length_a 13.3830(3)
_cell_length_b 13.5240(3)
_cell_length_c 17.4380(4)
_cell_measurement_reflns_used 57642
_cell_measurement_temperature 133(2)
_cell_volume 3156.13(12)
_computing_cell_refinement X-AREA-STOE
_computing_data_collection X-AREA-STOE
_computing_data_reduction X-AREA-STOE
_computing_structure_refinement 'SHELXL-97 (Sheldrick, 1997)'
_computing_structure_solution SIR-97
_diffrn_ambient_temperature 133(2)
_diffrn_measured_fraction_theta_full 1.000
_diffrn_measured_fraction_theta_max 1.000
_diffrn_measurement_device_type STOE-IPDSII
_diffrn_measurement_method Omega-Scan
_diffrn_radiation_monochromator graphite
_diffrn_radiation_source 'fine-focus sealed tube'
_diffrn_radiation_type MoK\a
_diffrn_radiation_wavelength 0.71069
_diffrn_reflns_av_R_equivalents 0.0447
_diffrn_reflns_av_sigmaI/netI 0.0290
_diffrn_reflns_limit_h_max 16
_diffrn_reflns_limit_h_min -16
_diffrn_reflns_limit_k_max 16
_diffrn_reflns_limit_k_min -16
_diffrn_reflns_limit_l_max 21
_diffrn_reflns_limit_l_min -21
_diffrn_reflns_number 22665
_diffrn_reflns_theta_full 25.61
_diffrn_reflns_theta_max 25.61
_diffrn_reflns_theta_min 1.91
_exptl_absorpt_coefficient_mu 4.264
_exptl_absorpt_correction_T_max 0.5620
_exptl_absorpt_correction_T_min 0.1840
_exptl_absorpt_correction_type numerical
_exptl_crystal_colour yellow
_exptl_crystal_density_diffrn 1.507
_exptl_crystal_density_method 'not measured'
_exptl_crystal_description block
_exptl_crystal_F_000 1456
_exptl_crystal_size_max 0.36
_exptl_crystal_size_mid 0.34
_exptl_crystal_size_min 0.27
_refine_diff_density_max 1.040
_refine_diff_density_min -0.665
_refine_diff_density_rms 0.098
_refine_ls_abs_structure_details 'Flack H D (1983), Acta Cryst. A39, 876-881'
_refine_ls_abs_structure_Flack -0.007(7)
_refine_ls_extinction_method none
_refine_ls_goodness_of_fit_ref 1.053
_refine_ls_hydrogen_treatment mixed
_refine_ls_matrix_type full
_refine_ls_number_parameters 364
_refine_ls_number_reflns 5954
_refine_ls_number_restraints 2
_refine_ls_restrained_S_all 1.053
_refine_ls_R_factor_all 0.0248
_refine_ls_R_factor_gt 0.0239
_refine_ls_shift/su_max 0.002
_refine_ls_shift/su_mean 0.000
_refine_ls_structure_factor_coef Fsqd
_refine_ls_weighting_details 'calc w=1/[\s^2^(Fo^2^)+(0.0410P)^2^+0.0000P] where P=(Fo^2^+2Fc^2^)/3'
_refine_ls_weighting_scheme calc
_refine_ls_wR_factor_gt 0.0591
_refine_ls_wR_factor_ref 0.0594
_reflns_number_gt 5757
_reflns_number_total 5954
_reflns_threshold_expression >2sigma(I)
_cod_data_source_file c6ra04524c2.cif
_cod_data_source_block t115opma
_cod_original_sg_symbol_H-M P2(1)2(1)2(1)
_cod_database_code 7224829
_cell_measurement_2theta_min 2.34
_cell_measurement_2theta_max 52.55

loop_
_symmetry_equiv_pos_as_xyz
'x, y, z'
'-x+1/2, -y, z+1/2'
'x+1/2, -y+1/2, -z'
'-x, y+1/2, -z+1/2'

loop_
_atom_site_label
_atom_site_type_symbol
_atom_site_fract_x
_atom_site_fract_y
_atom_site_fract_z
_atom_site_U_iso_or_equiv
_atom_site_adp_type
_atom_site_occupancy
_atom_site_symmetry_multiplicity
_atom_site_calc_flag
_atom_site_refinement_flags
C1 C 0.9887(3) 0.7739(3) 0.0979(3) 0.0386(11) Uani 1 1 d .
H1 H 1.0393 0.8263 0.1093 0.046 Uiso 1 1 calc R
C2 C 0.8858(3) 0.8049(4) 0.1055(2) 0.0349(10) Uani 1 1 d .
H2 H 0.8788 0.8752 0.1227 0.042 Uiso 1 1 calc R
C3 C 0.8011(4) 0.7713(4) 0.0529(3) 0.0463(12) Uani 1 1 d .
H3A H 0.7375 0.8013 0.0701 0.056 Uiso 1 1 calc R
H3B H 0.8144 0.7942 0.0000 0.056 Uiso 1 1 calc R
C4 C 0.7915(4) 0.6597(4) 0.0535(3) 0.0465(12) Uani 1 1 d .
H4A H 0.8251 0.6326 0.0075 0.056 Uiso 1 1 calc R
H4B H 0.7199 0.6418 0.0505 0.056 Uiso 1 1 calc R
C5 C 0.8367(4) 0.6124(4) 0.1247(3) 0.0412(11) Uani 1 1 d .
H5 H 0.7894 0.5697 0.1543 0.049 Uiso 1 1 calc R
C6 C 0.9373(4) 0.5802(3) 0.1268(3) 0.0397(11) Uani 1 1 d .
H6 H 0.9481 0.5186 0.1574 0.048 Uiso 1 1 calc R
C7 C 1.0111(4) 0.5938(4) 0.0619(3) 0.0505(13) Uani 1 1 d .
H7A H 0.9903 0.5521 0.0180 0.061 Uiso 1 1 calc R
H7B H 1.0777 0.5706 0.0789 0.061 Uiso 1 1 calc R
C8 C 1.0195(4) 0.7002(5) 0.0354(3) 0.0543(13) Uani 1 1 d .
H8A H 0.9765 0.7099 -0.0101 0.065 Uiso 1 1 calc R
H8B H 1.0894 0.7137 0.0199 0.065 Uiso 1 1 calc R
C9 C 1.0091(3) 0.8049(3) 0.3281(3) 0.0318(9) Uani 1 1 d .
H9A H 0.9564 0.7828 0.3641 0.038 Uiso 1 1 calc R
H9B H 1.0432 0.8628 0.3509 0.038 Uiso 1 1 calc R
C10 C 1.0841(3) 0.7217(3) 0.3156(2) 0.0326(8) Uani 1 1 d .
H10 H 1.1123 0.7008 0.3662 0.039 Uiso 1 1 calc R
C11 C 1.1692(3) 0.7472(4) 0.2611(3) 0.0422(11) Uani 1 1 d .
H11A H 1.1423 0.7471 0.2082 0.051 Uiso 1 1 calc R
H11B H 1.2195 0.6937 0.2641 0.051 Uiso 1 1 calc R
C12 C 1.2231(4) 0.8462(4) 0.2742(3) 0.0500(13) Uani 1 1 d .
H12 H 1.1722 0.9001 0.2700 0.060 Uiso 1 1 calc R
C13 C 1.2697(5) 0.8527(4) 0.3529(4) 0.0685(18) Uani 1 1 d .
H13A H 1.2183 0.8418 0.3920 0.103 Uiso 1 1 calc R
H13B H 1.2993 0.9183 0.3599 0.103 Uiso 1 1 calc R
H13C H 1.3218 0.8022 0.3579 0.103 Uiso 1 1 calc R
C14 C 1.2999(4) 0.8627(5) 0.2121(4) 0.074(2) Uani 1 1 d .
H14A H 1.2676 0.8589 0.1617 0.110 Uiso 1 1 calc R
H14B H 1.3518 0.8117 0.2156 0.110 Uiso 1 1 calc R
H14C H 1.3304 0.9281 0.2185 0.110 Uiso 1 1 calc R
C15 C 0.9750(3) 0.5724(3) 0.3340(3) 0.0338(9) Uani 1 1 d .
H15A H 1.0086 0.5745 0.3846 0.041 Uiso 1 1 calc R
H15B H 0.9785 0.5035 0.3149 0.041 Uiso 1 1 calc R
C16 C 0.8668(3) 0.6007(3) 0.3442(3) 0.0304(9) Uani 1 1 d .
C17 C 0.8093(3) 0.5638(3) 0.4033(3) 0.0359(9) Uani 1 1 d .
H17 H 0.8381 0.5219 0.4409 0.043 Uiso 1 1 calc R
C18 C 0.7091(3) 0.5886(3) 0.4070(3) 0.0377(10) Uani 1 1 d .
H18 H 0.6679 0.5630 0.4468 0.045 Uiso 1 1 calc R
C19 C 0.6701(3) 0.6507(3) 0.3524(3) 0.0360(10) Uani 1 1 d .
H19 H 0.6017 0.6694 0.3543 0.043 Uiso 1 1 calc R
C20 C 0.7311(3) 0.6857(3) 0.2948(2) 0.0311(9) Uani 1 1 d .
H20 H 0.7038 0.7287 0.2572 0.037 Uiso 1 1 calc R
C21 C 0.6229(3) 1.0293(3) 0.0994(2) 0.0319(9) Uani 1 1 d .
C22 C 0.7194(3) 1.0389(4) 0.0719(3) 0.0397(10) Uani 1 1 d .
H22 H 0.7696 0.9937 0.0877 0.048 Uiso 1 1 calc R
C23 C 0.7425(3) 1.1142(4) 0.0216(3) 0.0409(10) Uani 1 1 d .
H23 H 0.8083 1.1208 0.0019 0.049 Uiso 1 1 calc R
C24 C 0.6690(4) 1.1790(4) 0.0004(3) 0.0433(11) Uani 1 1 d .
H24 H 0.6822 1.2310 -0.0348 0.052 Uiso 1 1 calc R
C25 C 0.5748(4) 1.1665(4) 0.0320(3) 0.0457(10) Uani 1 1 d .
H25 H 0.5241 1.2126 0.0185 0.055 Uiso 1 1 calc R
C26 C 0.5901(3) 0.9417(3) 0.1475(2) 0.0363(9) Uani 1 1 d .
H26A H 0.5248 0.9583 0.1710 0.044 Uiso 1 1 calc R
H26B H 0.5788 0.8851 0.1126 0.044 Uiso 1 1 calc R
C27 C 0.6655(3) 0.9793(3) 0.2715(2) 0.0289(8) Uani 1 1 d .
H27 H 0.6650 1.0482 0.2505 0.035 Uiso 1 1 calc R
C28 C 0.5790(3) 0.9673(3) 0.3279(2) 0.0335(8) Uani 1 1 d .
H28A H 0.5186 0.9479 0.2988 0.040 Uiso 1 1 calc R
H28B H 0.5952 0.9125 0.3634 0.040 Uiso 1 1 calc R
C29 C 0.5548(3) 1.0592(4) 0.3751(3) 0.0382(10) Uani 1 1 d .
H29 H 0.6191 1.0912 0.3904 0.046 Uiso 1 1 calc R
C30 C 0.4982(4) 1.0320(5) 0.4471(3) 0.0481(12) Uani 1 1 d .
H30A H 0.5373 0.9844 0.4770 0.072 Uiso 1 1 calc R
H30B H 0.4339 1.0024 0.4331 0.072 Uiso 1 1 calc R
H30C H 0.4867 1.0916 0.4778 0.072 Uiso 1 1 calc R
C31 C 0.4946(4) 1.1333(5) 0.3281(3) 0.0577(14) Uani 1 1 d .
H31A H 0.5319 1.1508 0.2817 0.087 Uiso 1 1 calc R
H31B H 0.4828 1.1929 0.3588 0.087 Uiso 1 1 calc R
H31C H 0.4304 1.1038 0.3138 0.087 Uiso 1 1 calc R
C32 C 0.7640(3) 0.9611(3) 0.3124(2) 0.0313(8) Uani 1 1 d .
H32A H 0.7688 1.0050 0.3577 0.038 Uiso 1 1 calc R
H32B H 0.7664 0.8918 0.3307 0.038 Uiso 1 1 calc R
N1 N 0.8279(3) 0.6609(3) 0.29036(19) 0.0300(8) Uani 1 1 d .
N2 N 1.0288(3) 0.6372(3) 0.2806(2) 0.0292(7) Uani 1 1 d D
N3 N 0.5510(3) 1.0936(3) 0.0801(2) 0.0382(9) Uani 1 1 d .
N4 N 0.6565(3) 0.9091(3) 0.20829(19) 0.0310(8) Uani 1 1 d D
O1 O 0.9654(2) 0.8320(2) 0.25716(18) 0.0319(6) Uani 1 1 d .
O2 O 0.8454(2) 0.9790(2) 0.26293(19) 0.0328(7) Uani 1 1 d .
Ir1 Ir 0.923719(10) 0.709499(11) 0.193730(8) 0.02742(5) Uani 1 1 d .
H4N H 0.7145(17) 0.895(3) 0.189(2) 0.029(11) Uiso 1 1 d D
H2O H 0.875(4) 0.931(4) 0.266(3) 0.042(16) Uiso 1 1 d .
H2N H 1.076(3) 0.599(3) 0.263(3) 0.058(16) Uiso 1 1 d D

loop_
_atom_site_aniso_label
_atom_site_aniso_U_11
_atom_site_aniso_U_22
_atom_site_aniso_U_33
_atom_site_aniso_U_23
_atom_site_aniso_U_13
_atom_site_aniso_U_12
C1 0.048(2) 0.033(3) 0.036(2) 0.008(2) 0.0080(18) -0.0023(19)
C2 0.044(2) 0.032(2) 0.028(2) -0.0025(18) -0.0021(17) 0.0007(19)
C3 0.053(3) 0.050(3) 0.036(2) 0.002(2) -0.013(2) -0.002(2)
C4 0.046(3) 0.050(3) 0.043(3) -0.004(2) -0.008(2) -0.008(2)
C5 0.050(3) 0.032(2) 0.041(3) -0.006(2) 0.000(2) -0.012(2)
C6 0.060(3) 0.028(2) 0.031(2) -0.0039(17) 0.003(2) 0.000(2)
C7 0.055(3) 0.050(3) 0.047(3) -0.018(2) 0.012(2) 0.014(2)
C8 0.071(3) 0.056(3) 0.036(2) 0.005(3) 0.024(2) 0.011(3)
C9 0.037(2) 0.025(2) 0.034(2) -0.0006(17) -0.0030(16) 0.0022(18)
C10 0.0320(18) 0.029(2) 0.037(2) 0.0011(17) -0.0010(17) 0.0036(17)
C11 0.036(2) 0.032(2) 0.059(3) 0.008(2) 0.005(2) 0.0006(19)
C12 0.037(2) 0.033(3) 0.080(4) 0.014(2) -0.011(2) -0.002(2)
C13 0.059(3) 0.045(3) 0.102(5) 0.012(3) -0.039(3) -0.013(3)
C14 0.047(3) 0.055(3) 0.119(6) 0.038(4) 0.009(3) -0.004(3)
C15 0.038(2) 0.032(2) 0.031(2) 0.0091(18) 0.0032(17) 0.0020(18)
C16 0.036(2) 0.029(2) 0.026(2) 0.0013(17) 0.0038(17) -0.0019(17)
C17 0.040(2) 0.034(2) 0.034(2) 0.0007(19) 0.0014(18) -0.0037(18)
C18 0.043(2) 0.041(2) 0.030(2) 0.0022(19) 0.0083(18) -0.0100(19)
C19 0.033(2) 0.037(3) 0.038(2) -0.004(2) 0.0072(18) -0.0026(18)
C20 0.0283(17) 0.032(2) 0.033(2) 0.0020(16) 0.0036(17) -0.0034(16)
C21 0.034(2) 0.037(2) 0.024(2) -0.0032(17) -0.0038(16) -0.0018(18)
C22 0.035(2) 0.044(2) 0.040(2) 0.009(2) 0.000(2) 0.004(2)
C23 0.040(2) 0.048(3) 0.035(2) 0.003(2) -0.0004(18) 0.002(2)
C24 0.051(3) 0.046(3) 0.032(2) 0.008(2) 0.000(2) -0.002(2)
C25 0.044(2) 0.047(3) 0.047(3) 0.003(2) -0.003(2) 0.012(2)
C26 0.038(2) 0.042(2) 0.030(2) 0.0013(18) -0.0071(18) -0.0059(19)
C27 0.030(2) 0.028(2) 0.028(2) -0.0013(17) 0.0002(16) -0.0027(16)
C28 0.0321(18) 0.038(2) 0.031(2) 0.0007(17) 0.0020(17) -0.0032(19)
C29 0.034(2) 0.043(3) 0.037(2) -0.008(2) 0.0019(17) -0.0007(18)
C30 0.043(2) 0.071(4) 0.031(2) -0.010(2) 0.002(2) 0.004(2)
C31 0.056(3) 0.053(3) 0.064(4) 0.000(3) 0.010(2) 0.014(3)
C32 0.0316(18) 0.033(2) 0.0295(19) 0.0017(18) 0.0027(18) -0.0008(16)
N1 0.0307(16) 0.0316(19) 0.0277(19) 0.0036(14) 0.0079(13) -0.0035(14)
N2 0.0305(16) 0.0249(17) 0.0323(18) 0.0040(14) -0.0003(14) 0.0039(14)
N3 0.035(2) 0.046(2) 0.0337(19) 0.0016(18) 0.0014(15) 0.0062(15)
N4 0.0356(17) 0.0317(18) 0.0256(19) -0.0014(14) 0.0003(14) -0.0010(14)
O1 0.0330(14) 0.0305(15) 0.0323(15) -0.0003(13) 0.0000(12) 0.0019(12)
O2 0.0295(14) 0.0258(16) 0.0430(18) 0.0034(14) 0.0081(13) 0.0032(13)
Ir1 0.03108(8) 0.02483(8) 0.02636(8) 0.00023(6) 0.00417(6) 0.00020(6)

loop_
_atom_type_symbol
_atom_type_description
_atom_type_scat_dispersion_real
_atom_type_scat_dispersion_imag
_atom_type_scat_source
C C 0.0033 0.0016 'International Tables Vol C Tables 4.2.6.8 and 6.1.1.4'
H H 0.0000 0.0000 'International Tables Vol C Tables 4.2.6.8 and 6.1.1.4'
N N 0.0061 0.0033 'International Tables Vol C Tables 4.2.6.8 and 6.1.1.4'
O O 0.0106 0.0060 'International Tables Vol C Tables 4.2.6.8 and 6.1.1.4'
Ir Ir -1.4442 7.9887 'International Tables Vol C Tables 4.2.6.8 and 6.1.1.4'

loop_
_geom_angle_atom_site_label_1
_geom_angle_atom_site_label_2
_geom_angle_atom_site_label_3
_geom_angle
C2 C1 C8 120.7(4)
C2 C1 Ir1 69.4(3)
C8 C1 Ir1 114.4(3)
C1 C2 C3 124.4(4)
C1 C2 Ir1 69.8(3)
C3 C2 Ir1 116.3(3)
C4 C3 C2 110.8(4)
C3 C4 C5 113.0(4)
C6 C5 C4 121.9(4)
C6 C5 Ir1 69.8(3)
C4 C5 Ir1 114.8(3)
C5 C6 C7 124.4(4)
C5 C6 Ir1 71.2(3)
C7 C6 Ir1 111.7(3)
C6 C7 C8 113.1(4)
C7 C8 C1 112.4(4)
O1 C9 C10 109.8(3)
N2 C10 C11 106.8(4)
N2 C10 C9 107.3(3)
C11 C10 C9 114.5(4)
C10 C11 C12 117.1(5)
C14 C12 C13 111.2(5)
C14 C12 C11 110.0(5)
C13 C12 C11 112.3(4)
N2 C15 C16 113.2(4)
N1 C16 C17 121.6(4)
N1 C16 C15 116.3(4)
C17 C16 C15 122.1(4)
C16 C17 C18 119.2(4)
C19 C18 C17 118.9(4)
C18 C19 C20 119.4(4)
N1 C20 C19 121.9(4)
N3 C21 C22 121.5(4)
N3 C21 C26 116.0(4)
C22 C21 C26 122.3(4)
C23 C22 C21 119.9(4)
C24 C23 C22 118.9(4)
C23 C24 C25 117.9(4)
N3 C25 C24 123.8(4)
N4 C26 C21 117.6(3)
N4 C27 C32 108.7(3)
N4 C27 C28 110.7(3)
C32 C27 C28 109.7(3)
C29 C28 C27 114.9(4)
C30 C29 C31 109.9(4)
C30 C29 C28 110.9(4)
C31 C29 C28 111.0(4)
O2 C32 C27 110.7(3)
C20 N1 C16 119.0(4)
C20 N1 Ir1 121.9(3)
C16 N1 Ir1 119.0(3)
C15 N2 C10 116.1(3)
C15 N2 Ir1 112.0(3)
C10 N2 Ir1 104.4(2)
C25 N3 C21 117.8(4)
C26 N4 C27 113.8(3)
C9 O1 Ir1 111.8(2)
O1 Ir1 C2 87.94(15)
O1 Ir1 C1 88.95(16)
C2 Ir1 C1 40.84(18)
O1 Ir1 C6 159.42(17)
C2 Ir1 C6 97.28(18)
C1 Ir1 C6 82.30(18)
O1 Ir1 C5 160.75(16)
C2 Ir1 C5 80.24(18)
C1 Ir1 C5 91.88(19)
C6 Ir1 C5 39.0(2)
O1 Ir1 N1 89.24(13)
C2 Ir1 N1 127.40(15)
C1 Ir1 N1 168.17(16)
C6 Ir1 N1 102.98(16)
C5 Ir1 N1 86.02(17)
O1 Ir1 N2 79.78(13)
C2 Ir1 N2 155.40(15)
C1 Ir1 N2 117.05(16)
C6 Ir1 N2 87.64(17)
C5 Ir1 N2 116.56(17)
N1 Ir1 N2 74.07(12)

loop_
_geom_bond_atom_site_label_1
_geom_bond_atom_site_label_2
_geom_bond_distance
C1 C2 1.447(6)
C1 C8 1.533(7)
C1 Ir1 2.076(4)
C2 C3 1.528(6)
C2 Ir1 2.071(5)
C3 C4 1.514(7)
C4 C5 1.522(7)
C5 C6 1.415(7)
C5 Ir1 2.128(5)
C6 C7 1.513(7)
C6 Ir1 2.111(4)
C7 C8 1.516(8)
C9 O1 1.416(5)
C9 C10 1.524(6)
C10 N2 1.492(6)
C10 C11 1.523(6)
C11 C12 1.538(7)
C12 C14 1.511(8)
C12 C13 1.511(8)
C15 N2 1.468(5)
C15 C16 1.508(6)
C16 N1 1.347(6)
C16 C17 1.380(6)
C17 C18 1.384(6)
C18 C19 1.373(7)
C19 C20 1.378(6)
C20 N1 1.341(5)
C21 N3 1.338(6)
C21 C22 1.383(6)
C21 C26 1.517(6)
C22 C23 1.379(7)
C23 C24 1.368(7)
C24 C25 1.387(7)
C25 N3 1.334(6)
C26 N4 1.452(5)
C27 N4 1.460(5)
C27 C32 1.519(5)
C27 C28 1.528(6)
C28 C29 1.526(6)
C29 C30 1.512(6)
C29 C31 1.524(7)
C32 O2 1.412(5)
N1 Ir1 2.217(3)
N2 Ir1 2.287(3)
O1 Ir1 2.068(3)
